data_4085241
loop_
_publ_author_name
'Himmelspach, Alexander'
'Warneke, Jonas'
'Sch\"afer, Marius'
'Hailmann, Michael'
'Finze, Maik'

_publ_section_title
;
 Salts of the Dianions [Hg(12-X-closo-1-CB11H10)2]2--(X = I, C\\tb CH,
 C\\tb CFc, C\\tb CSiiPr3): Synthesis and Spectroscopic and Structural
 Characterization
;
_journal_issue 2
_journal_name_full Organometallics
_journal_page_first 462
_journal_paper_doi 10.1021/om5009956
_journal_volume 34
_journal_year 2015
_chemical_formula_moiety 'C6 H22 B22 Hg, 2(C8 H20 N)'
_chemical_formula_sum 'C22 H62 B22 Hg N2'
_chemical_formula_weight 793.15
_chemical_name_systematic
;
 ?
;
_space_group_IT_number 57
_space_group_name_Hall '-P 2c 2b'
_symmetry_cell_setting orthorhombic
_symmetry_space_group_name_Hall '-P 2c 2b'
_symmetry_space_group_name_H-M 'P b c m'
_atom_sites_solution_hydrogens geom
_atom_sites_solution_primary direct
_atom_sites_solution_secondary difmap
_audit_creation_method SHELXL-97
_cell_angle_alpha 90.00
_cell_angle_beta 90.00
_cell_angle_gamma 90.00
_cell_formula_units_Z 4
_cell_length_a 18.2713(7)
_cell_length_b 18.7533(9)
_cell_length_c 16.8241(8)
_cell_measurement_reflns_used 18834
_cell_measurement_temperature 290(2)
_cell_measurement_theta_max 27.1764
_cell_measurement_theta_min 3.2441
_cell_volume 5764.7(4)
_computing_cell_refinement
;
CrysAlisPro, Oxford Diffraction Ltd.,
Version 1.171.33.52 (release 06-11-2009 CrysAlis171 .NET)
(compiled Nov  6 2009,16:24:50)
;
_computing_data_collection
;
CrysAlisPro, Oxford Diffraction Ltd.,
Version 1.171.33.52 (release 06-11-2009 CrysAlis171 .NET)
(compiled Nov  6 2009,16:24:50)
;
_computing_data_reduction
;
CrysAlisPro, Oxford Diffraction Ltd.,
Version 1.171.33.52 (release 06-11-2009 CrysAlis171 .NET)
(compiled Nov  6 2009,16:24:50)
;
_computing_molecular_graphics 'Diamond3.1 (Crystal Impact GbR, 2006)'
_computing_publication_material 'SHELXL-97 (Sheldrick, 1997)'
_computing_structure_refinement 'SHELXL-97 (Sheldrick, 1997)'
_computing_structure_solution 'SHELXS-97 (Sheldrick, 1990)'
_diffrn_ambient_temperature 290(2)
_diffrn_detector_area_resol_mean 16.2711
_diffrn_measured_fraction_theta_full 0.997
_diffrn_measured_fraction_theta_max 0.997
_diffrn_measurement_device_type 'Xcalibur, Eos'
_diffrn_measurement_method '\w scans'
_diffrn_radiation_monochromator graphite
_diffrn_radiation_source 'Enhance (Mo) X-ray Source'
_diffrn_radiation_type MoK\a
_diffrn_radiation_wavelength 0.71073
_diffrn_reflns_av_R_equivalents 0.0373
_diffrn_reflns_av_sigmaI/netI 0.0276
_diffrn_reflns_limit_h_max 18
_diffrn_reflns_limit_h_min -21
_diffrn_reflns_limit_k_max 22
_diffrn_reflns_limit_k_min -22
_diffrn_reflns_limit_l_max 17
_diffrn_reflns_limit_l_min -20
_diffrn_reflns_number 37090
_diffrn_reflns_theta_full 25.00
_diffrn_reflns_theta_max 25.00
_diffrn_reflns_theta_min 3.25
_exptl_absorpt_coefficient_mu 2.684
_exptl_absorpt_correction_T_max 0.575
_exptl_absorpt_correction_T_min 0.371
_exptl_absorpt_correction_type numerical
_exptl_absorpt_process_details 'X-RED 1.20 (Stoe & Cie, 1996)'
_exptl_crystal_colour colourless
_exptl_crystal_density_diffrn 0.914
_exptl_crystal_density_method 'not measured'
_exptl_crystal_description block
_exptl_crystal_F_000 1592
_exptl_crystal_size_max 0.19
_exptl_crystal_size_mid 0.15
_exptl_crystal_size_min 0.14
_platon_squeeze_details
;
;
_refine_diff_density_max 4.401
_refine_diff_density_min -1.058
_refine_diff_density_rms 0.128
_refine_ls_extinction_method none
_refine_ls_goodness_of_fit_ref 1.170
_refine_ls_hydrogen_treatment mixed
_refine_ls_matrix_type full
_refine_ls_number_parameters 233
_refine_ls_number_reflns 5253
_refine_ls_number_restraints 0
_refine_ls_restrained_S_all 1.170
_refine_ls_R_factor_all 0.0622
_refine_ls_R_factor_gt 0.0443
_refine_ls_shift/su_max 0.001
_refine_ls_shift/su_mean 0.000
_refine_ls_structure_factor_coef Fsqd
_refine_ls_weighting_details 'calc w=1/[\s^2^(Fo^2^)+(0.0854P)^2^+1.0179P] where P=(Fo^2^+2Fc^2^)/3'
_refine_ls_weighting_scheme calc
_refine_ls_wR_factor_gt 0.1437
_refine_ls_wR_factor_ref 0.1490
_reflns_number_gt 3576
_reflns_number_total 5267
_reflns_threshold_expression >2sigma(I)
_cod_data_source_file om5009956_si_001.cif
_cod_data_source_block '[Et4N]2[Hg(12-HCC-closo-1-CB11H10)2]_Et2On'
_cod_depositor_comments 'Adding full bibliography for 4085239--4085242.cif.'
_cod_database_code 4085241

loop_
_symmetry_equiv_pos_as_xyz
'x, y, z'
'-x, -y, z+1/2'
'-x, y+1/2, -z+1/2'
'x, -y+1/2, -z'
'-x, -y, -z'
'x, y, -z-1/2'
'x, -y-1/2, z-1/2'
'-x, y-1/2, z'

loop_
_atom_site_label
_atom_site_type_symbol
_atom_site_fract_x
_atom_site_fract_y
_atom_site_fract_z
_atom_site_U_iso_or_equiv
_atom_site_adp_type
_atom_site_occupancy
_atom_site_symmetry_multiplicity
_atom_site_calc_flag
_atom_site_refinement_flags
Hg1 Hg 0.247854(13) 0.981133(15) 0.2500 0.03149(15) Uani 1 2 d S
C1 C 0.1810(4) 1.0694(4) 0.2500 0.0293(17) Uani 1 2 d S
B1 B 0.0998(3) 1.0650(4) 0.3023(4) 0.0391(17) Uani 1 1 d .
H1 H 0.0820 1.0180 0.3363 0.047 Uiso 1 1 calc R
B2 B 0.1739(3) 1.1197(4) 0.3348(4) 0.0378(16) Uani 1 1 d .
H2 H 0.2041 1.1079 0.3898 0.045 Uiso 1 1 calc R
B3 B 0.2190(5) 1.1548(5) 0.2500 0.031(2) Uani 1 2 d S
H3 H 0.2780 1.1662 0.2500 0.037 Uiso 1 2 calc SR
B4 B 0.0361(5) 1.1192(6) 0.2500 0.039(2) Uani 1 2 d S
H4 H -0.0230 1.1081 0.2500 0.047 Uiso 1 2 calc SR
B5 B 0.0822(3) 1.1535(4) 0.3358(4) 0.0404(17) Uani 1 1 d .
H5 H 0.0528 1.1645 0.3915 0.049 Uiso 1 1 calc R
B6 B 0.1561(3) 1.2080(4) 0.3025(4) 0.0355(16) Uani 1 1 d .
H6 H 0.1743 1.2546 0.3370 0.043 Uiso 1 1 calc R
B7 B 0.0717(4) 1.2080(5) 0.2500 0.029(2) Uani 1 2 d S
C2 C 0.0200(4) 1.2740(5) 0.2500 0.036(2) Uani 1 2 d S
C3 C -0.0164(5) 1.3250(6) 0.2500 0.051(2) Uani 1 2 d S
H3A H -0.0456 1.3656 0.2500 0.061 Uiso 1 2 calc SR
C4 C 0.3158(3) 0.8932(4) 0.2500 0.0305(18) Uani 1 2 d S
B8 B 0.2791(5) 0.8103(6) 0.2500 0.035(2) Uani 1 2 d S
H8 H 0.2198 0.7997 0.2500 0.042 Uiso 1 2 calc SR
B9 B 0.3235(3) 0.8436(3) 0.1651(4) 0.0319(15) Uani 1 1 d .
H9 H 0.2932 0.8545 0.1099 0.038 Uiso 1 1 calc R
B10 B 0.3962(3) 0.8991(4) 0.1973(5) 0.0432(18) Uani 1 1 d .
H10 H 0.4131 0.9463 0.1630 0.052 Uiso 1 1 calc R
B11 B 0.3415(3) 0.7558(4) 0.1972(4) 0.0327(15) Uani 1 1 d .
H11 H 0.3235 0.7089 0.1631 0.039 Uiso 1 1 calc R
B12 B 0.4153(3) 0.8117(4) 0.1636(5) 0.0443(18) Uani 1 1 d .
H12 H 0.4450 0.8012 0.1079 0.053 Uiso 1 1 calc R
B13 B 0.4595(5) 0.8466(6) 0.2500 0.054(3) Uani 1 2 d S
H13 H 0.5183 0.8590 0.2500 0.065 Uiso 1 2 calc SR
B14 B 0.4265(4) 0.7574(5) 0.2500 0.036(2) Uani 1 2 d S
N1 N 0.1276(3) 0.7500 0.5000 0.0327(15) Uani 1 2 d S
C5 C 0.4802(4) 0.6906(5) 0.2500 0.046(2) Uani 1 2 d S
C6 C 0.5182(5) 0.6384(6) 0.2500 0.064(3) Uani 1 2 d S
H6A H 0.5476 0.5979 0.2500 0.076 Uiso 1 2 calc SR
C7 C 0.1786(3) 0.7845(3) 0.5622(3) 0.0354(14) Uani 1 1 d .
H7A H 0.2092 0.7475 0.5849 0.043 Uiso 1 1 calc R
H7B H 0.2104 0.8180 0.5352 0.043 Uiso 1 1 calc R
C8 C 0.1399(3) 0.8234(4) 0.6297(3) 0.0458(16) Uani 1 1 d .
H8A H 0.1757 0.8427 0.6655 0.069 Uiso 1 1 calc R
H8B H 0.1090 0.7906 0.6578 0.069 Uiso 1 1 calc R
H8C H 0.1107 0.8614 0.6083 0.069 Uiso 1 1 calc R
C9 C 0.0779(3) 0.8051(3) 0.4630(3) 0.0401(15) Uani 1 1 d .
H9A H 0.0463 0.8242 0.5042 0.048 Uiso 1 1 calc R
H9B H 0.0468 0.7815 0.4243 0.048 Uiso 1 1 calc R
N2 N 0.3661(3) 1.2500 0.5000 0.054(2) Uani 1 2 d S
C10 C 0.1168(4) 0.8671(4) 0.4221(4) 0.064(2) Uani 1 1 d .
H10A H 0.0812 0.8993 0.4004 0.095 Uiso 1 1 calc R
H10B H 0.1472 0.8491 0.3800 0.095 Uiso 1 1 calc R
H10C H 0.1466 0.8920 0.4601 0.095 Uiso 1 1 calc R
C11 C 0.4152(3) 1.1900(4) 0.4734(4) 0.060(2) Uani 1 1 d .
H11A H 0.4464 1.1768 0.5177 0.072 Uiso 1 1 calc R
H11B H 0.4467 1.2077 0.4314 0.072 Uiso 1 1 calc R
C12 C 0.3768(4) 1.1225(5) 0.4432(5) 0.075(2) Uani 1 1 d .
H12A H 0.4128 1.0879 0.4279 0.113 Uiso 1 1 calc R
H12B H 0.3469 1.1343 0.3981 0.113 Uiso 1 1 calc R
H12C H 0.3466 1.1032 0.4846 0.113 Uiso 1 1 calc R
C13 C 0.3161(3) 1.2259(5) 0.5666(4) 0.070(2) Uani 1 1 d .
H13A H 0.2846 1.1882 0.5467 0.084 Uiso 1 1 calc R
H13B H 0.2850 1.2655 0.5819 0.084 Uiso 1 1 calc R
C14 C 0.3556(4) 1.1987(5) 0.6402(4) 0.091(3) Uani 1 1 d .
H14A H 0.3204 1.1843 0.6794 0.137 Uiso 1 1 calc R
H14B H 0.3858 1.2360 0.6616 0.137 Uiso 1 1 calc R
H14C H 0.3857 1.1586 0.6262 0.137 Uiso 1 1 calc R

loop_
_atom_site_aniso_label
_atom_site_aniso_U_11
_atom_site_aniso_U_22
_atom_site_aniso_U_33
_atom_site_aniso_U_23
_atom_site_aniso_U_13
_atom_site_aniso_U_12
Hg1 0.0214(2) 0.0291(2) 0.0439(2) 0.000 0.000 0.00342(13)
C1 0.022(4) 0.024(4) 0.042(5) 0.000 0.000 0.003(3)
B1 0.028(3) 0.033(4) 0.056(4) 0.012(3) 0.012(3) -0.002(3)
B2 0.033(3) 0.049(5) 0.031(4) 0.000(3) -0.001(3) 0.001(3)
B3 0.028(4) 0.029(5) 0.036(5) 0.000 0.000 0.012(4)
B4 0.021(4) 0.044(6) 0.052(6) 0.000 0.000 -0.001(4)
B5 0.035(3) 0.051(5) 0.035(4) -0.001(3) 0.005(3) 0.011(3)
B6 0.027(3) 0.033(4) 0.046(4) -0.007(3) -0.009(3) 0.001(3)
B7 0.020(4) 0.031(5) 0.037(5) 0.000 0.000 0.000(4)
C2 0.025(4) 0.039(5) 0.045(5) 0.000 0.000 0.003(4)
C3 0.044(5) 0.045(6) 0.064(7) 0.000 0.000 0.002(5)
C4 0.015(3) 0.035(5) 0.042(5) 0.000 0.000 0.002(3)
B8 0.026(4) 0.052(6) 0.026(5) 0.000 0.000 -0.001(5)
B9 0.031(3) 0.035(4) 0.030(3) 0.002(3) 0.003(3) 0.004(3)
B10 0.022(3) 0.037(4) 0.070(5) 0.004(4) 0.018(3) 0.001(3)
B11 0.025(3) 0.039(4) 0.034(4) -0.004(3) 0.000(3) 0.005(3)
B12 0.035(3) 0.044(5) 0.054(5) 0.005(4) 0.017(3) 0.004(3)
B13 0.020(5) 0.038(7) 0.104(10) 0.000 0.000 0.003(4)
B14 0.022(4) 0.029(5) 0.057(6) 0.000 0.000 0.006(4)
N1 0.023(3) 0.043(4) 0.031(4) 0.015(3) 0.000 0.000
C5 0.029(4) 0.035(5) 0.074(7) 0.000 0.000 -0.005(4)
C6 0.033(5) 0.057(7) 0.101(9) 0.000 0.000 -0.001(5)
C7 0.028(3) 0.034(3) 0.044(4) 0.006(3) -0.006(3) -0.004(2)
C8 0.044(3) 0.056(4) 0.037(3) 0.004(3) -0.004(3) -0.004(3)
C9 0.038(3) 0.048(4) 0.034(3) 0.008(3) -0.001(3) 0.022(3)
N2 0.016(3) 0.108(7) 0.037(4) 0.027(5) 0.000 0.000
C10 0.076(5) 0.059(5) 0.056(5) 0.023(4) 0.020(4) 0.020(4)
C11 0.035(3) 0.112(7) 0.033(4) -0.006(4) 0.002(3) 0.001(4)
C12 0.062(4) 0.102(7) 0.062(5) 0.010(5) -0.003(4) -0.013(5)
C13 0.040(3) 0.109(7) 0.060(5) 0.040(5) 0.026(3) 0.019(4)
C14 0.115(6) 0.115(8) 0.043(4) 0.038(5) 0.026(4) 0.057(6)

loop_
_atom_type_symbol
_atom_type_description
_atom_type_scat_dispersion_real
_atom_type_scat_dispersion_imag
_atom_type_scat_source
C C 0.0033 0.0016 'International Tables Vol C Tables 4.2.6.8 and 6.1.1.4'
H H 0.0000 0.0000 'International Tables Vol C Tables 4.2.6.8 and 6.1.1.4'
B B 0.0013 0.0007 'International Tables Vol C Tables 4.2.6.8 and 6.1.1.4'
N N 0.0061 0.0033 'International Tables Vol C Tables 4.2.6.8 and 6.1.1.4'
Hg Hg -2.3894 9.2266 'International Tables Vol C Tables 4.2.6.8 and 6.1.1.4'

loop_
_geom_angle_atom_site_label_1
_geom_angle_atom_site_label_2
_geom_angle_atom_site_label_3
_geom_angle
_geom_angle_site_symmetry_1
_geom_angle_site_symmetry_3
C1 Hg1 C4 179.5(2) . .
B2 C1 B2 112.6(6) . 6_556
B2 C1 B1 112.6(5) . 6_556
B2 C1 B1 62.5(4) 6_556 6_556
B2 C1 B1 62.5(4) . .
B2 C1 B1 112.6(5) 6_556 .
B1 C1 B1 61.2(5) 6_556 .
B2 C1 B3 61.7(3) . .
B2 C1 B3 61.7(3) 6_556 .
B1 C1 B3 112.7(5) 6_556 .
B1 C1 B3 112.7(5) . .
B2 C1 Hg1 119.2(3) . .
B2 C1 Hg1 119.2(3) 6_556 .
B1 C1 Hg1 118.2(4) 6_556 .
B1 C1 Hg1 118.2(4) . .
B3 C1 Hg1 120.1(4) . .
C1 B1 B1 59.4(3) . 6_556
C1 B1 B4 106.4(5) . .
B1 B1 B4 60.3(3) 6_556 .
C1 B1 B5 105.7(5) . .
B1 B1 B5 108.5(3) 6_556 .
B4 B1 B5 60.4(4) . .
C1 B1 B2 58.4(3) . .
B1 B1 B2 107.9(3) 6_556 .
B4 B1 B2 108.6(5) . .
B5 B1 B2 60.3(4) . .
C1 B1 H1 123.9 . .
B1 B1 H1 121.4 6_556 .
B4 B1 H1 121.5 . .
B5 B1 H1 121.9 . .
B2 B1 H1 121.7 . .
C1 B2 B3 60.0(4) . .
C1 B2 B6 105.8(5) . .
B3 B2 B6 59.5(4) . .
C1 B2 B1 59.1(4) . .
B3 B2 B1 108.6(5) . .
B6 B2 B1 107.7(4) . .
C1 B2 B5 105.8(5) . .
B3 B2 B5 108.1(5) . .
B6 B2 B5 60.1(4) . .
B1 B2 B5 59.8(4) . .
C1 B2 H2 123.5 . .
B3 B2 H2 121.2 . .
B6 B2 H2 122.5 . .
B1 B2 H2 121.6 . .
B5 B2 H2 122.2 . .
C1 B3 B6 105.1(5) . .
C1 B3 B6 105.1(5) . 6_556
B6 B3 B6 60.2(5) . 6_556
C1 B3 B2 58.3(4) . 6_556
B6 B3 B2 108.1(5) . 6_556
B6 B3 B2 60.3(4) 6_556 6_556
C1 B3 B2 58.3(4) . .
B6 B3 B2 60.3(4) . .
B6 B3 B2 108.1(5) 6_556 .
B2 B3 B2 107.1(7) 6_556 .
C1 B3 H3 124.7 . .
B6 B3 H3 122.0 . .
B6 B3 H3 122.0 6_556 .
B2 B3 H3 121.9 6_556 .
B2 B3 H3 121.9 . .
B1 B4 B1 59.3(5) . 6_556
B1 B4 B7 107.2(5) . .
B1 B4 B7 107.2(5) 6_556 .
B1 B4 B5 59.9(4) . .
B1 B4 B5 107.3(5) 6_556 .
B7 B4 B5 59.7(4) . .
B1 B4 B5 107.3(5) . 6_556
B1 B4 B5 59.9(4) 6_556 6_556
B7 B4 B5 59.7(4) . 6_556
B5 B4 B5 107.5(7) . 6_556
B1 B4 H4 122.2 . .
B1 B4 H4 122.2 6_556 .
B7 B4 H4 122.2 . .
B5 B4 H4 122.0 . .
B5 B4 H4 122.0 6_556 .
B7 B5 B1 107.4(5) . .
B7 B5 B6 59.8(4) . .
B1 B5 B6 107.4(4) . .
B7 B5 B4 60.1(5) . .
B1 B5 B4 59.7(5) . .
B6 B5 B4 108.0(5) . .
B7 B5 B2 107.3(5) . .
B1 B5 B2 59.9(4) . .
B6 B5 B2 59.5(4) . .
B4 B5 B2 107.8(5) . .
B7 B5 H5 122.1 . .
B1 B5 H5 122.1 . .
B6 B5 H5 122.0 . .
B4 B5 H5 121.6 . .
B2 B5 H5 122.1 . .
B3 B6 B6 59.9(2) . 6_556
B3 B6 B2 60.3(4) . .
B6 B6 B2 107.8(3) 6_556 .
B3 B6 B7 108.5(5) . .
B6 B6 B7 60.2(2) 6_556 .
B2 B6 B7 108.1(5) . .
B3 B6 B5 109.0(5) . .
B6 B6 B5 108.3(3) 6_556 .
B2 B6 B5 60.4(4) . .
B7 B6 B5 59.9(4) . .
B3 B6 H6 121.2 . .
B6 B6 H6 121.8 6_556 .
B2 B6 H6 121.7 . .
B7 B6 H6 121.6 . .
B5 B6 H6 121.2 . .
C2 B7 B6 121.8(6) . .
C2 B7 B6 121.8(6) . 6_556
B6 B7 B6 59.6(5) . 6_556
C2 B7 B5 121.5(3) . .
B6 B7 B5 60.2(3) . .
B6 B7 B5 108.0(5) 6_556 .
C2 B7 B5 121.5(3) . 6_556
B6 B7 B5 108.0(5) . 6_556
B6 B7 B5 60.2(3) 6_556 6_556
B5 B7 B5 108.4(7) . 6_556
C2 B7 B4 121.4(6) . .
B6 B7 B4 108.4(5) . .
B6 B7 B4 108.4(5) 6_556 .
B5 B7 B4 60.2(4) . .
B5 B7 B4 60.2(4) 6_556 .
C3 C2 B7 177.6(9) . .
C2 C3 H3A 180.0 . .
B8 C4 B9 62.2(3) . .
B8 C4 B9 62.2(3) . 6_556
B9 C4 B9 113.2(6) . 6_556
B8 C4 B10 113.4(5) . 6_556
B9 C4 B10 113.3(5) . 6_556
B9 C4 B10 62.2(3) 6_556 6_556
B8 C4 B10 113.4(5) . .
B9 C4 B10 62.2(3) . .
B9 C4 B10 113.3(5) 6_556 .
B10 C4 B10 62.1(6) 6_556 .
B8 C4 Hg1 119.7(5) . .
B9 C4 Hg1 118.9(3) . .
B9 C4 Hg1 118.9(3) 6_556 .
B10 C4 Hg1 117.5(4) 6_556 .
B10 C4 Hg1 117.5(4) . .
C4 B8 B9 59.4(4) . 6_556
C4 B8 B9 59.4(4) . .
B9 B8 B9 108.7(7) 6_556 .
C4 B8 B11 105.9(5) . 6_556
B9 B8 B11 60.0(4) 6_556 6_556
B9 B8 B11 108.4(5) . 6_556
C4 B8 B11 105.9(5) . .
B9 B8 B11 108.4(5) 6_556 .
B9 B8 B11 60.0(4) . .
B11 B8 B11 60.3(5) 6_556 .
C4 B8 H8 123.7 . .
B9 B8 H8 121.2 6_556 .
B9 B8 H8 121.2 . .
B11 B8 H8 122.0 6_556 .
B11 B8 H8 122.0 . .
C4 B9 B8 58.5(4) . .
C4 B9 B11 105.5(5) . .
B8 B9 B11 60.4(4) . .
C4 B9 B10 59.1(4) . .
B8 B9 B10 107.9(5) . .
B11 B9 B10 108.4(4) . .
C4 B9 B12 105.8(5) . .
B8 B9 B12 109.1(5) . .
B11 B9 B12 61.0(4) . .
B10 B9 B12 59.8(4) . .
C4 B9 H9 124.3 . .
B8 B9 H9 121.4 . .
B11 B9 H9 121.7 . .
B10 B9 H9 121.7 . .
B12 B9 H9 121.5 . .
C4 B10 B13 105.4(5) . .
C4 B10 B12 105.9(5) . .
B13 B10 B12 60.9(4) . .
C4 B10 B9 58.6(3) . .
B13 B10 B9 108.5(6) . .
B12 B10 B9 60.3(4) . .
C4 B10 B10 58.9(3) . 6_556
B13 B10 B10 59.7(3) . 6_556
B12 B10 B10 108.7(4) . 6_556
B9 B10 B10 107.8(3) . 6_556
C4 B10 H10 124.2 . .
B13 B10 H10 121.9 . .
B12 B10 H10 121.4 . .
B9 B10 H10 121.5 . .
B10 B10 H10 121.6 6_556 .
B9 B11 B8 59.7(4) . .
B9 B11 B11 107.8(3) . 6_556
B8 B11 B11 59.9(3) . 6_556
B9 B11 B14 107.4(5) . .
B8 B11 B14 107.5(5) . .
B11 B11 B14 60.2(2) 6_556 .
B9 B11 B12 60.0(4) . .
B8 B11 B12 107.7(6) . .
B11 B11 B12 108.3(3) 6_556 .
B14 B11 B12 59.7(4) . .
B9 B11 H11 122.1 . .
B8 B11 H11 122.1 . .
B11 B11 H11 121.5 6_556 .
B14 B11 H11 122.1 . .
B12 B11 H11 121.6 . .
B10 B12 B9 59.9(4) . .
B10 B12 B14 106.8(5) . .
B9 B12 B14 106.8(5) . .
B10 B12 B13 59.3(5) . .
B9 B12 B13 106.9(5) . .
B14 B12 B13 59.7(5) . .
B10 B12 B11 106.9(4) . .
B9 B12 B11 59.0(3) . .
B14 B12 B11 59.9(4) . .
B13 B12 B11 107.3(5) . .
B10 B12 H12 122.4 . .
B9 B12 H12 122.5 . .
B14 B12 H12 122.3 . .
B13 B12 H12 122.3 . .
B11 B12 H12 122.3 . .
B10 B13 B10 60.5(6) 6_556 .
B10 B13 B14 107.7(6) 6_556 .
B10 B13 B14 107.7(6) . .
B10 B13 B12 108.5(6) 6_556 .
B10 B13 B12 59.9(4) . .
B14 B13 B12 60.1(4) . .
B10 B13 B12 59.9(4) 6_556 6_556
B10 B13 B12 108.5(6) . 6_556
B14 B13 B12 60.1(4) . 6_556
B12 B13 B12 108.8(7) . 6_556
B10 B13 H13 121.6 6_556 .
B10 B13 H13 121.6 . .
B14 B13 H13 122.0 . .
B12 B13 H13 121.3 . .
B12 B13 H13 121.3 6_556 .
C5 B14 B13 122.2(7) . .
C5 B14 B12 121.3(4) . 6_556
B13 B14 B12 60.2(4) . 6_556
C5 B14 B12 121.3(4) . .
B13 B14 B12 60.2(4) . .
B12 B14 B12 108.9(7) 6_556 .
C5 B14 B11 121.5(6) . .
B13 B14 B11 108.0(6) . .
B12 B14 B11 108.2(5) 6_556 .
B12 B14 B11 60.4(3) . .
C5 B14 B11 121.5(6) . 6_556
B13 B14 B11 108.0(6) . 6_556
B12 B14 B11 60.4(3) 6_556 6_556
B12 B14 B11 108.2(5) . 6_556
B11 B14 B11 59.5(5) . 6_556
C9 N1 C9 106.0(6) 4_566 .
C9 N1 C7 111.7(3) 4_566 .
C9 N1 C7 110.9(3) . .
C9 N1 C7 110.9(3) 4_566 4_566
C9 N1 C7 111.7(3) . 4_566
C7 N1 C7 105.7(5) . 4_566
C6 C5 B14 177.3(9) . .
C5 C6 H6A 180.0 . .
C8 C7 N1 115.2(4) . .
C8 C7 H7A 108.5 . .
N1 C7 H7A 108.5 . .
C8 C7 H7B 108.5 . .
N1 C7 H7B 108.5 . .
H7A C7 H7B 107.5 . .
C7 C8 H8A 109.5 . .
C7 C8 H8B 109.5 . .
H8A C8 H8B 109.5 . .
C7 C8 H8C 109.5 . .
H8A C8 H8C 109.5 . .
H8B C8 H8C 109.5 . .
N1 C9 C10 115.3(5) . .
N1 C9 H9A 108.5 . .
C10 C9 H9A 108.5 . .
N1 C9 H9B 108.5 . .
C10 C9 H9B 108.5 . .
H9A C9 H9B 107.5 . .
C11 N2 C11 107.0(6) 4_576 .
C11 N2 C13 110.8(4) 4_576 4_576
C11 N2 C13 111.3(4) . 4_576
C11 N2 C13 111.3(4) 4_576 .
C11 N2 C13 110.8(4) . .
C13 N2 C13 105.8(6) 4_576 .
C9 C10 H10A 109.5 . .
C9 C10 H10B 109.5 . .
H10A C10 H10B 109.5 . .
C9 C10 H10C 109.5 . .
H10A C10 H10C 109.5 . .
H10B C10 H10C 109.5 . .
N2 C11 C12 116.3(5) . .
N2 C11 H11A 108.2 . .
C12 C11 H11A 108.2 . .
N2 C11 H11B 108.2 . .
C12 C11 H11B 108.2 . .
H11A C11 H11B 107.4 . .
C11 C12 H12A 109.5 . .
C11 C12 H12B 109.5 . .
H12A C12 H12B 109.5 . .
C11 C12 H12C 109.5 . .
H12A C12 H12C 109.5 . .
H12B C12 H12C 109.5 . .
N2 C13 C14 114.5(5) . .
N2 C13 H13A 108.6 . .
C14 C13 H13A 108.6 . .
N2 C13 H13B 108.6 . .
C14 C13 H13B 108.6 . .
H13A C13 H13B 107.6 . .
C13 C14 H14A 109.5 . .
C13 C14 H14B 109.5 . .
H14A C14 H14B 109.5 . .
C13 C14 H14C 109.5 . .
H14A C14 H14C 109.5 . .
H14B C14 H14C 109.5 . .

loop_
_geom_bond_atom_site_label_1
_geom_bond_atom_site_label_2
_geom_bond_distance
_geom_bond_site_symmetry_2
Hg1 C1 2.058(7) .
Hg1 C4 2.064(7) .
C1 B2 1.715(8) .
C1 B2 1.715(8) 6_556
C1 B1 1.727(8) 6_556
C1 B1 1.727(8) .
C1 B3 1.745(12) .
B1 B1 1.759(14) 6_556
B1 B4 1.777(11) .
B1 B5 1.782(10) .
B1 B2 1.785(9) .
B1 H1 1.1000 .
B2 B3 1.774(9) .
B2 B6 1.774(10) .
B2 B5 1.791(9) .
B2 H2 1.1000 .
B3 B6 1.760(10) .
B3 B6 1.760(10) 6_556
B3 B2 1.774(9) 6_556
B3 H3 1.1000 .
B4 B1 1.777(11) 6_556
B4 B7 1.788(14) .
B4 B5 1.790(9) .
B4 B5 1.790(9) 6_556
B4 H4 1.1000 .
B5 B7 1.780(9) .
B5 B6 1.784(10) .
B5 H5 1.1000 .
B6 B6 1.766(13) 6_556
B6 B7 1.778(9) .
B6 H6 1.1000 .
B7 C2 1.556(12) .
B7 B6 1.778(9) 6_556
B7 B5 1.780(9) 6_556
C2 C3 1.165(11) .
C3 H3A 0.9300 .
C4 B8 1.694(13) .
C4 B9 1.710(8) .
C4 B9 1.710(8) 6_556
C4 B10 1.719(8) 6_556
C4 B10 1.719(8) .
B8 B9 1.757(8) 6_556
B8 B9 1.757(8) .
B8 B11 1.770(10) 6_556
B8 B11 1.770(10) .
B8 H8 1.1000 .
B9 B11 1.763(9) .
B9 B10 1.773(9) .
B9 B12 1.781(9) .
B9 H9 1.1000 .
B10 B13 1.760(11) .
B10 B12 1.770(10) .
B10 B10 1.774(15) 6_556
B10 H10 1.1000 .
B11 B11 1.777(12) 6_556
B11 B14 1.791(9) .
B11 B12 1.798(9) .
B11 H11 1.1000 .
B12 B14 1.787(9) .
B12 B13 1.789(10) .
B12 H12 1.1000 .
B13 B10 1.760(11) 6_556
B13 B14 1.779(15) .
B13 B12 1.789(10) 6_556
B13 H13 1.1000 .
B14 C5 1.590(12) .
B14 B12 1.787(9) 6_556
B14 B11 1.791(9) 6_556
N1 C9 1.509(6) 4_566
N1 C9 1.509(6) .
N1 C7 1.543(6) .
N1 C7 1.543(6) 4_566
C5 C6 1.201(13) .
C6 H6A 0.9300 .
C7 C8 1.524(8) .
C7 H7A 0.9700 .
C7 H7B 0.9700 .
C8 H8A 0.9600 .
C8 H8B 0.9600 .
C8 H8C 0.9600 .
C9 C10 1.529(9) .
C9 H9A 0.9700 .
C9 H9B 0.9700 .
N2 C11 1.506(7) 4_576
N2 C11 1.506(7) .
N2 C13 1.516(6) 4_576
N2 C13 1.516(6) .
C10 H10A 0.9600 .
C10 H10B 0.9600 .
C10 H10C 0.9600 .
C11 C12 1.533(10) .
C11 H11A 0.9700 .
C11 H11B 0.9700 .
C12 H12A 0.9600 .
C12 H12B 0.9600 .
C12 H12C 0.9600 .
C13 C14 1.522(9) .
C13 H13A 0.9700 .
C13 H13B 0.9700 .
C14 H14A 0.9600 .
C14 H14B 0.9600 .
C14 H14C 0.9600 .

loop_
_platon_squeeze_void_nr
_platon_squeeze_void_average_x
_platon_squeeze_void_average_y
_platon_squeeze_void_average_z
_platon_squeeze_void_volume
_platon_squeeze_void_count_electrons
_platon_squeeze_void_content
1 0.003 -0.002 -0.014 2271 702 ' '
